data_9016220
loop_
_publ_author_name
'Zubkova, N. V.'
'Filinchuk, Y. E.'
'Pekov, I. V.'
'Pushcharovsky, D. Y.'
'Gobechiya, E. R.'

_publ_section_title
;
 Crystal structures of shlykovite and cryptophyllite: comparative crystal
 chemistry of phyllosilicate minerals of the mountainite family
;
_journal_name_full 'European Journal of Mineralogy'
_journal_page_first 547
_journal_page_last 555
_journal_paper_doi 10.1127/0935-1221/2010/0022-2041
_journal_volume 22
_journal_year 2010
_chemical_compound_source 'Mount Rasvumchorr, Khibiny alkaline intrusion, Kola Peninsula, Russia'
_chemical_formula_sum 'Ca H7 K O13 Si4'
_chemical_name_mineral Shlykovite
_space_group_IT_number 14
_symmetry_space_group_name_Hall '-P 2ybc'
_symmetry_space_group_name_H-M 'P 1 21/c 1'
_cell_angle_alpha 90
_cell_angle_beta 94.597
_cell_angle_gamma 90
_cell_formula_units_Z 4
_cell_length_a 6.4897
_cell_length_b 6.9969
_cell_length_c 26.714
_cell_volume 1209.121
_database_code_amcsd 0017556
_exptl_crystal_density_diffrn 2.233
_cod_original_formula_sum 'K Ca Si4 O13 H7'
_cod_database_code 9016220

loop_
_space_group_symop_operation_xyz
x,y,z
x,1/2-y,1/2+z
-x,1/2+y,1/2-z
-x,-y,-z

loop_
_atom_site_label
_atom_site_fract_x
_atom_site_fract_y
_atom_site_fract_z
_atom_site_U_iso_or_equiv
_atom_site_type_symbol
_atom_site_attached_hydrogens
K -0.25330 0.86630 0.37057 0.03910 K 0
Ca 0.01890 0.83920 0.24336 0.02100 Ca 0
Si1 0.00110 0.84470 0.08283 0.01900 Si 0
Si2 0.23180 0.06400 0.35444 0.02050 Si 0
Si3 0.40830 0.84470 0.15613 0.02150 Si 0
Si4 0.23500 0.62650 0.35640 0.01960 Si 0
O1 -0.08970 0.04960 0.10050 0.04300 O 0
O2 0.54820 0.65250 0.15620 0.03170 O 0
O3 0.14680 0.16890 0.40400 0.02850 O 0
O-H4 -0.03400 0.15580 -0.02330 0.03320 O 1
O5 0.28100 0.84910 0.37300 0.02300 O 0
O6 0.12560 0.60190 0.30120 0.02590 O 0
O7 0.33150 0.89410 0.21010 0.02770 O 0
O8 0.06490 0.07530 0.30730 0.02970 O 0
O9 0.22700 0.80100 0.11360 0.03900 O 0
O10 0.53900 0.01910 0.13350 0.02730 O 0
Wat1 -0.32520 0.77240 0.27310 0.04200 O 2
Wat2 -0.26500 0.60100 -0.02650 0.11600 O 2
Wat3 0.35280 0.68230 -0.01430 0.03900 O 2

loop_
_cod_changelog_entry_id
_cod_changelog_entry_author
_cod_changelog_entry_date
_cod_changelog_entry_text
1
;cod-tools version 3.8.0
Id: cif_guess_AMCSD_atom_types 9574 2023-05-10 09:00:05Z saulius
;
2023-05-10T18:56:49+03:00
;Derived atom types and hydrogen counts
from atom names that follow the AMCSD naming convention
(Wat == water, O-H == hydroxyl).
;

loop_
_cod_related_entry_id
_cod_related_entry_database
_cod_related_entry_code
1 AMCSD 0017556
